data_4033677
loop_
_publ_author_name
'Bodzioch, Agnieszka'
'Pomik\/lo, Dominika'
'Celeda, Ma\/lgorzata'
'Pietrzak, Anna'
'Kaszy\'nski, Piotr'

_publ_section_title
;
 3-Substituted Benzo[ e][1,2,4]triazines: Synthesis and Electronic Effects
 of the C(3) Substituent.
;
_journal_issue 10
_journal_name_full 'The Journal of organic chemistry'
_journal_page_first 6377
_journal_page_last 6394
_journal_paper_doi 10.1021/acs.joc.9b00716
_journal_volume 84
_journal_year 2019
_chemical_formula_moiety 'C8 H4 F3 N3'
_chemical_formula_sum 'C8 H4 F3 N3'
_chemical_formula_weight 199.14
_space_group_crystal_system monoclinic
_space_group_IT_number 14
_space_group_name_Hall '-P 2ybc'
_space_group_name_H-M_alt 'P 1 21/c 1'
_atom_sites_solution_hydrogens geom
_atom_sites_solution_primary other
_audit_creation_method SHELXL-2018/1
_audit_update_record
;
2018-11-12 deposited with the CCDC.	2019-03-12 downloaded from the CCDC.
;
_cell_angle_alpha 90
_cell_angle_beta 96.973(2)
_cell_angle_gamma 90
_cell_formula_units_Z 4
_cell_length_a 4.76610(10)
_cell_length_b 15.9025(4)
_cell_length_c 10.4700(3)
_cell_measurement_reflns_used 7355
_cell_measurement_temperature 100(2)
_cell_measurement_theta_max 78.6100
_cell_measurement_theta_min 5.0710
_cell_volume 787.68(3)
_computing_cell_refinement 'CrysAlisPro 1.171.39.44a (Rigaku OD, 2018)'
_computing_data_collection 'CrysAlisPro 1.171.39.44a (Rigaku OD, 2018)'
_computing_data_reduction 'CrysAlisPro 1.171.39.44a (Rigaku OD, 2018)'
_computing_structure_refinement 'SHELXL-2018/1 (Sheldrick, 2018)'
_computing_structure_solution 'SHELXT 2014/5 (Sheldrick, 2014)'
_diffrn_ambient_temperature 100(2)
_diffrn_detector 'CCD plate'
_diffrn_measured_fraction_theta_full 0.999
_diffrn_measured_fraction_theta_max 0.999
_diffrn_measurement_device_type 'XtaLAB Synergy, Dualflex, Pilatus 300K'
_diffrn_measurement_method '\w scans'
_diffrn_radiation_type CuK\a
_diffrn_radiation_wavelength 1.54184
_diffrn_reflns_av_R_equivalents 0.0530
_diffrn_reflns_av_unetI/netI 0.0259
_diffrn_reflns_Laue_measured_fraction_full 0.999
_diffrn_reflns_Laue_measured_fraction_max 0.999
_diffrn_reflns_limit_h_max 5
_diffrn_reflns_limit_h_min -5
_diffrn_reflns_limit_k_max 19
_diffrn_reflns_limit_k_min -19
_diffrn_reflns_limit_l_max 12
_diffrn_reflns_limit_l_min -12
_diffrn_reflns_number 13104
_diffrn_reflns_point_group_measured_fraction_full 0.999
_diffrn_reflns_point_group_measured_fraction_max 0.999
_diffrn_reflns_theta_full 67.684
_diffrn_reflns_theta_max 70.067
_diffrn_reflns_theta_min 5.084
_diffrn_source 'micro-focus sealed X-ray tube'
_exptl_absorpt_coefficient_mu 1.389
_exptl_absorpt_correction_T_max 0.987
_exptl_absorpt_correction_T_min 0.960
_exptl_absorpt_correction_type analytical
_exptl_absorpt_process_details
;
CrysAlisPro 1.171.39.44a (Rigaku Oxford Diffraction, 2018)
Analytical numeric absorption correction using a multifaceted crystal
			model based on expressions derived by R.C. Clark & J.S. Reid.
(Clark, R. C. & Reid, J. S. (1995). Acta Cryst. A51, 887-897)
Empirical absorption correction using spherical harmonics,
 implemented in SCALE3 ABSPACK scaling algorithm.
;
_exptl_crystal_colour yellow
_exptl_crystal_density_diffrn 1.679
_exptl_crystal_description plate
_exptl_crystal_F_000 400
_exptl_crystal_size_max 0.360
_exptl_crystal_size_mid 0.109
_exptl_crystal_size_min 0.068
_refine_diff_density_max 0.217
_refine_diff_density_min -0.230
_refine_diff_density_rms 0.046
_refine_ls_extinction_method none
_refine_ls_goodness_of_fit_ref 1.050
_refine_ls_hydrogen_treatment constr
_refine_ls_matrix_type full
_refine_ls_number_parameters 155
_refine_ls_number_reflns 1494
_refine_ls_number_restraints 21
_refine_ls_restrained_S_all 1.054
_refine_ls_R_factor_all 0.0364
_refine_ls_R_factor_gt 0.0325
_refine_ls_shift/su_max 0.000
_refine_ls_shift/su_mean 0.000
_refine_ls_structure_factor_coef Fsqd
_refine_ls_weighting_details 'w=1/[\s^2^(Fo^2^)+(0.0571P)^2^+0.1709P] where P=(Fo^2^+2Fc^2^)/3'
_refine_ls_weighting_scheme calc
_refine_ls_wR_factor_gt 0.0922
_refine_ls_wR_factor_ref 0.0949
_reflns_Friedel_coverage 0.000
_reflns_number_gt 1336
_reflns_number_total 1494
_reflns_threshold_expression 'I > 2\s(I)'
_cod_data_source_file jo9b00716_si_006.cif
_cod_data_source_block pkcf3new
_cod_original_sg_symbol_H-M 'P 21/c'
_cod_database_code 4033677
_shelx_shelxl_version_number 2018/1
_shelx_space_group_comment
;
The symmetry employed for this shelxl refinement is uniquely defined
by the following loop, which should always be used as a source of
symmetry information in preference to the above space-group names.
They are only intended as comments.
;

loop_
_space_group_symop_operation_xyz
'x, y, z'
'-x, y+1/2, -z+1/2'
'-x, -y, -z'
'x, -y-1/2, z-1/2'

loop_
_atom_site_label
_atom_site_type_symbol
_atom_site_fract_x
_atom_site_fract_y
_atom_site_fract_z
_atom_site_U_iso_or_equiv
_atom_site_adp_type
_atom_site_occupancy
_atom_site_site_symmetry_order
_atom_site_calc_flag
_atom_site_refinement_flags_posn
_atom_site_refinement_flags_adp
_atom_site_refinement_flags_occupancy
_atom_site_disorder_assembly
_atom_site_disorder_group
F1A F 0.512(5) 0.4361(8) 0.7106(16) 0.054(3) Uani 0.47(4) 1 d D . P A 1
F2A F 0.2663(16) 0.5149(6) 0.8220(10) 0.039(2) Uani 0.47(4) 1 d D . P A 1
F3A F 0.697(3) 0.4871(12) 0.8886(12) 0.042(2) Uani 0.47(4) 1 d D . P A 1
F1B F 0.446(3) 0.4443(7) 0.6904(11) 0.0453(19) Uani 0.53(4) 1 d D . P A 2
F2B F 0.2730(15) 0.5164(4) 0.8311(8) 0.0301(18) Uani 0.53(4) 1 d D . P A 2
F3B F 0.694(2) 0.4727(10) 0.8694(14) 0.048(2) Uani 0.53(4) 1 d D . P A 2
N1 N 0.7827(2) 0.56957(6) 0.62898(9) 0.0191(3) Uani 1 1 d . . . . .
N3 N 0.5365(2) 0.65519(6) 0.76873(10) 0.0215(3) Uani 1 1 d . . . . .
N2 N 0.6374(2) 0.72532(6) 0.72500(10) 0.0213(3) Uani 1 1 d . . . . .
C2 C 0.8885(3) 0.64127(7) 0.58241(11) 0.0179(3) Uani 1 1 d . . . . .
C1 C 0.6175(2) 0.58175(7) 0.71828(11) 0.0185(3) Uani 1 1 d . . . . .
C7 C 0.8147(3) 0.72020(7) 0.63317(11) 0.0183(3) Uani 1 1 d . . . . .
C4 C 1.1798(3) 0.71136(8) 0.44497(11) 0.0217(3) Uani 1 1 d . . . . .
H4 H 1.304315 0.709617 0.380723 0.026 Uiso 1 1 calc R U . . .
C3 C 1.0730(3) 0.63797(7) 0.48692(11) 0.0201(3) Uani 1 1 d . . . . .
H3 H 1.122362 0.585542 0.452287 0.024 Uiso 1 1 calc R U . . .
C6 C 0.9290(3) 0.79528(8) 0.58770(12) 0.0225(3) Uani 1 1 d . . . . .
H6 H 0.881521 0.848317 0.620913 0.027 Uiso 1 1 calc R U . . .
C11 C 0.5114(3) 0.50359(8) 0.78064(12) 0.0246(3) Uani 1 1 d D . . . .
C5 C 1.1074(3) 0.79041(8) 0.49595(12) 0.0228(3) Uani 1 1 d . . . . .
H5 H 1.185000 0.840510 0.465399 0.027 Uiso 1 1 calc R U . . .

loop_
_atom_site_aniso_label
_atom_site_aniso_U_11
_atom_site_aniso_U_22
_atom_site_aniso_U_33
_atom_site_aniso_U_23
_atom_site_aniso_U_13
_atom_site_aniso_U_12
F1A 0.100(7) 0.0219(16) 0.052(4) -0.003(2) 0.053(4) -0.007(3)
F2A 0.015(4) 0.050(5) 0.051(3) 0.017(3) 0.004(3) 0.000(3)
F3A 0.034(2) 0.054(5) 0.037(3) 0.030(3) 0.0053(14) 0.001(2)
F1B 0.072(4) 0.027(3) 0.041(2) -0.012(2) 0.027(2) -0.026(3)
F2B 0.033(4) 0.022(3) 0.041(2) 0.0038(18) 0.029(2) 0.000(2)
F3B 0.0233(18) 0.046(3) 0.074(5) 0.036(3) 0.001(3) 0.0002(15)
N1 0.0192(5) 0.0209(5) 0.0178(5) 0.0007(4) 0.0044(4) 0.0012(4)
N3 0.0216(6) 0.0237(5) 0.0201(5) -0.0011(4) 0.0063(4) -0.0006(4)
N2 0.0204(6) 0.0224(5) 0.0217(5) -0.0023(4) 0.0053(4) 0.0005(4)
C2 0.0170(6) 0.0199(6) 0.0168(6) 0.0005(4) 0.0017(5) 0.0005(4)
C1 0.0168(6) 0.0221(6) 0.0171(6) 0.0003(4) 0.0034(5) 0.0007(4)
C7 0.0165(6) 0.0216(6) 0.0168(5) -0.0012(4) 0.0022(5) 0.0014(4)
C4 0.0207(6) 0.0274(7) 0.0177(6) 0.0012(5) 0.0056(5) -0.0004(5)
C3 0.0207(6) 0.0217(6) 0.0184(6) -0.0020(5) 0.0049(5) 0.0017(5)
C6 0.0242(7) 0.0193(6) 0.0243(6) -0.0018(5) 0.0042(5) 0.0007(5)
C11 0.0248(7) 0.0249(7) 0.0259(7) 0.0014(5) 0.0108(6) 0.0016(5)
C5 0.0238(7) 0.0215(6) 0.0232(6) 0.0026(5) 0.0035(5) -0.0033(5)

loop_
_atom_type_symbol
_atom_type_description
_atom_type_scat_dispersion_real
_atom_type_scat_dispersion_imag
_atom_type_scat_source
C C 0.0181 0.0091 'International Tables Vol C Tables 4.2.6.8 and 6.1.1.4'
H H 0.0000 0.0000 'International Tables Vol C Tables 4.2.6.8 and 6.1.1.4'
F F 0.0727 0.0534 'International Tables Vol C Tables 4.2.6.8 and 6.1.1.4'
N N 0.0311 0.0180 'International Tables Vol C Tables 4.2.6.8 and 6.1.1.4'

loop_
_geom_angle_atom_site_label_1
_geom_angle_atom_site_label_2
_geom_angle_atom_site_label_3
_geom_angle
C1 N1 C2 114.43(10)
N2 N3 C1 117.37(10)
N3 N2 C7 118.68(10)
N1 C2 C3 120.86(10)
N1 C2 C7 119.06(11)
C3 C2 C7 120.07(11)
N1 C1 N3 129.07(11)
N1 C1 C11 116.55(10)
N3 C1 C11 114.30(10)
N2 C7 C6 118.99(10)
N2 C7 C2 121.37(11)
C6 C7 C2 119.63(11)
C3 C4 C5 121.11(11)
C3 C4 H4 119.4
C5 C4 H4 119.4
C4 C3 C2 118.97(11)
C4 C3 H3 120.5
C2 C3 H3 120.5
C5 C6 C7 119.18(11)
C5 C6 H6 120.4
C7 C6 H6 120.4
F1A C11 F2A 111.4(8)
F3B C11 F2B 107.9(6)
F3B C11 F1B 108.5(7)
F2B C11 F1B 104.5(6)
F1A C11 F3A 105.1(9)
F2A C11 F3A 105.5(6)
F3B C11 C1 113.0(7)
F1A C11 C1 114.1(6)
F2A C11 C1 112.8(4)
F2B C11 C1 113.1(3)
F1B C11 C1 109.5(5)
F3A C11 C1 107.1(7)
C6 C5 C4 121.03(11)
C6 C5 H5 119.5
C4 C5 H5 119.5

loop_
_geom_bond_atom_site_label_1
_geom_bond_atom_site_label_2
_geom_bond_distance
F1A C11 1.299(10)
F2A C11 1.306(8)
F3A C11 1.374(11)
F1B C11 1.345(8)
F2B C11 1.326(6)
F3B C11 1.291(10)
N1 C1 1.3076(16)
N1 C2 1.3610(15)
N3 N2 1.3183(14)
N3 C1 1.3572(15)
N2 C7 1.3576(16)
C2 C3 1.4103(17)
C2 C7 1.4237(16)
C1 C11 1.5190(17)
C7 C6 1.4184(17)
C4 C3 1.3668(17)
C4 C5 1.4244(17)
C4 H4 0.9500
C3 H3 0.9500
C6 C5 1.3603(18)
C6 H6 0.9500
C5 H5 0.9500
